data_2100865
loop_
_publ_author_name
'Kubota, M.'
'Ohba, S.'

_publ_section_title
;
 Electron-density distribution in fluorobenzene derivatives
;
_journal_issue 6
_journal_name_full 'Acta Crystallographica Section B'
_journal_page_first 849
_journal_page_last 854
_journal_paper_doi 10.1107/S0108768192006062
_journal_volume 48
_journal_year 1992
_chemical_formula_sum 'C7 H5 F O2'
_chemical_formula_weight 140.1
_space_group_IT_number 14
_space_group_name_Hall '-P 2yn'
_space_group_name_H-M_alt 'P 1 21/n 1'
_symmetry_cell_setting monoclinic
_symmetry_space_group_name_Hall '-P 2yn'
_symmetry_space_group_name_H-M 'P 1 21/n 1'
_cell_angle_alpha 90
_cell_angle_beta 94.88(2)
_cell_angle_gamma 90
_cell_formula_units_Z 4
_cell_length_a 26.733(5)
_cell_length_b 6.2947(9)
_cell_length_c 3.7257(6)
_cell_volume 624.67(18)
_diffrn_radiation_type Mo
_diffrn_radiation_wavelength 0.71073
_exptl_absorpt_coefficient_mu 0.121
_exptl_crystal_density_diffrn 1.49
_exptl_crystal_F_000 288
_cod_data_source_file as0604.cif
_cod_data_source_block as0604b
_cod_original_cell_volume 624.7(2)
_cod_original_formula_sum 'C7 H5 F1 O2'
_cod_database_code 2100865

loop_
_space_group_symop_id
_space_group_symop_operation_xyz
1 x,y,z
2 -x+1/2,y+1/2,-z+1/2
3 -x,-y,-z
4 x+1/2,-y+1/2,z+1/2

loop_
_atom_site_label
_atom_site_fract_x
_atom_site_fract_y
_atom_site_fract_z
F .21540(10) .7116(4) .6088(7)
O(1) .06250(10) .0091(3) -.0044(7)
O(2) .01100(10) .2435(4) .2284(7)
C(1) .09770(10) .3203(3) .2795(5)
C(2) .14700(10) .2528(4) .2448(6)
C(3) .18720(10) .3858(4) .3553(7)
C(4) .17640(10) .5823(5) .4968(7)
C(5) .12810(10) .6534(4) .5358(6)
C(6) .08840(10) .5188(4) .4266(6)
C(7) .05560(10) .1784(4) .1575(6)
H(2) .1530(10) .119(3) .149(4)
H(3) .2200(10) .336(3) .339(4)
H(5) .1210(10) .788(3) .639(4)
H(6) .0550(10) .567(3) .441(4)
H(O) -.0110(10) .152(5) .172(8)

loop_
_geom_angle_atom_site_label_1
_geom_angle_atom_site_label_2
_geom_angle_atom_site_label_3
_geom_angle
C(2) C(1) C(6) 120.5(2)
C(2) C(1) C(7) 119.1(2)
C(6) C(1) C(7) 120.4(2)
C(1) C(2) C(3) 119.8(2)
C(2) C(3) C(4) 117.9(3)
F C(4) C(3) 118.2(2)
F C(4) C(5) 118.1(3)
C(3) C(4) C(5) 123.7(3)
C(4) C(5) C(6) 117.8(2)
C(1) C(6) C(5) 120.2(2)
O(1) C(7) O(2) 122.7(3)
O(1) C(7) C(1) 121.7(2)
O(2) C(7) C(1) 115.6(2)

loop_
_geom_bond_atom_site_label_1
_geom_bond_atom_site_label_2
_geom_bond_distance
F C(4) 1.360(4)
O(1) C(7) 1.246(3)
O(2) C(7) 1.309(4)
C(1) C(2) 1.401(4)
C(1) C(6) 1.395(3)
C(1) C(7) 1.478(3)
C(2) C(3) 1.396(4)
C(3) C(4) 1.385(4)
C(4) C(5) 1.386(4)
C(5) C(6) 1.391(4)
